data_8102933
loop_
_publ_author_name
'Lukachuk, M.'
'Mattausch, Hj.'
'Simon, A.'

_publ_section_title
;
Crystal structure of tetragadolinium hexaiodide monogermanide, Gd~4~I~6~Ge
;
_journal_issue 1
_journal_name_full 'Zeitschrift f\"ur Kristallographie - New Crystal Structures'
_journal_page_first 3
_journal_page_last 4
_journal_volume 221
_journal_year 2006
_chemical_formula_sum 'Gd4 Ge I6'
_chemical_formula_weight 1462.99
_chemical_name_common 'tetragadolinium hexaiodide monogermanide'
_chemical_name_systematic
; 
tetragadolinium hexaiodide monogermanide
;
_space_group_IT_number 15
_symmetry_cell_setting monoclinic
_symmetry_space_group_name_Hall '-C 2yc'
_symmetry_space_group_name_H-M 'C 1 2/c 1'
_atom_sites_solution_hydrogens geom
_atom_sites_solution_primary direct
_atom_sites_solution_secondary difmap
_audit_creation_method SHELXL-97
_cell_angle_alpha 90.00
_cell_angle_beta 97.545(8)
_cell_angle_gamma 90.00
_cell_formula_units_Z 8
_cell_length_a 19.315(2)
_cell_length_b 12.1014(14)
_cell_length_c 13.5305(13)
_cell_measurement_reflns_used 18426
_cell_measurement_temperature 293(2)
_cell_measurement_theta_max 25
_cell_measurement_theta_min 2.13
_cell_volume 3135.2(6)
_computing_cell_refinement 'IPDS package Stoe, Darmstadt, 1997)'
_computing_data_collection 'IPDS package Stoe, Darmstadt, 1997)'
_computing_data_reduction 'IPDS package Stoe, Darmstadt, 1997)'
_computing_molecular_graphics 'ATOMS [5]'
_computing_publication_material 'SHELXL-97 (Sheldrick, 1997) [4]'
_computing_structure_refinement 'SHELXL-97 (Sheldrick, 1997) [4]'
_computing_structure_solution 'SHELXS-97 (Sheldrick, 1990) [3]'
_diffrn_ambient_temperature 293(2)
_diffrn_measured_fraction_theta_full 0.989
_diffrn_measured_fraction_theta_max 0.989
_diffrn_measurement_device_type 'Stoe IPDS II'
_diffrn_measurement_method '225 exposures, \D(omega) = 0.8'
_diffrn_radiation_monochromator graphite
_diffrn_radiation_source 'fine-focus sealed tube'
_diffrn_radiation_type MoK\a
_diffrn_radiation_wavelength 0.71073
_diffrn_reflns_av_R_equivalents 0.0767
_diffrn_reflns_av_sigmaI/netI 0.0716
_diffrn_reflns_limit_h_max 23
_diffrn_reflns_limit_h_min -23
_diffrn_reflns_limit_k_max 14
_diffrn_reflns_limit_k_min -14
_diffrn_reflns_limit_l_max 15
_diffrn_reflns_limit_l_min -16
_diffrn_reflns_number 10929
_diffrn_reflns_theta_full 26.00
_diffrn_reflns_theta_max 26.00
_diffrn_reflns_theta_min 2.42
_exptl_absorpt_coefficient_mu 30.355
_exptl_absorpt_correction_T_max 0.2888
_exptl_absorpt_correction_T_min 0.1416
_exptl_absorpt_correction_type numerical
_exptl_absorpt_process_details 'XRED, XSHAPE (Stoe, Darmstadt, 1997)'
_exptl_crystal_colour black
_exptl_crystal_density_diffrn 6.199
_exptl_crystal_density_method 'not measured'
_exptl_crystal_description needle
_exptl_crystal_F_000 4848
_exptl_crystal_size_max 0.10
_exptl_crystal_size_mid 0.06
_exptl_crystal_size_min 0.04
_refine_diff_density_max 3.079
_refine_diff_density_min -2.819
_refine_diff_density_rms 0.482
_refine_ls_extinction_coef 0.0000299(19)
_refine_ls_extinction_expression Fc^*^=kFc[1+0.001xFc^2^\l^3^/sin(2\q)]^-1/4^
_refine_ls_extinction_method SHELXL
_refine_ls_goodness_of_fit_ref 0.973
_refine_ls_hydrogen_treatment mixed
_refine_ls_matrix_type full
_refine_ls_number_parameters 101
_refine_ls_number_reflns 3050
_refine_ls_number_restraints 0
_refine_ls_restrained_S_all 0.973
_refine_ls_R_factor_all 0.1245
_refine_ls_R_factor_gt 0.0572
_refine_ls_shift/su_max 0.004
_refine_ls_shift/su_mean 0.001
_refine_ls_structure_factor_coef Fsqd
_refine_ls_weighting_details 'calc w=1/[\s^2^(Fo^2^)+(0.0244P)^2^+0.0000P] where P=(Fo^2^+2Fc^2^)/3'
_refine_ls_weighting_scheme calc
_refine_ls_wR_factor_gt 0.0791
_refine_ls_wR_factor_ref 0.0935
_reflns_number_gt 1696
_reflns_number_total 3050
_reflns_threshold_expression >2sigma(I)
_cod_data_source_file 409864.cff
_cod_data_source_block gd4i6ge
_cod_original_cell_volume 3135.1(6)
_cod_original_sg_symbol_H-M C12/c1
_cod_original_formula_sum 'Gd4 I6 Ge'
_cod_database_code 8102933

loop_
_symmetry_equiv_pos_as_xyz
'x, y, z'
'-x, y, -z+1/2'
'x+1/2, y+1/2, z'
'-x+1/2, y+1/2, -z+1/2'
'-x, -y, -z'
'x, -y, z-1/2'
'-x+1/2, -y+1/2, -z'
'x+1/2, -y+1/2, z-1/2'

loop_
_atom_site_label
_atom_site_type_symbol
_atom_site_fract_x
_atom_site_fract_y
_atom_site_fract_z
_atom_site_U_iso_or_equiv
_atom_site_adp_type
_atom_site_occupancy
_atom_site_symmetry_multiplicity
_atom_site_Wyckoff_symbol
_atom_site_calc_flag
_atom_site_refinement_flags
_atom_site_disorder_assembly
_atom_site_disorder_group
Gd1 Gd 0.03520(7) 0.14552(9) 0.10645(10) 0.0109(3) Uani 1 8 f d . . .
Gd2 Gd 0.03168(7) 0.61328(12) 0.09351(9) 0.0108(3) Uani 1 8 f d . . .
Gd3 Gd 0.83124(5) 0.62166(12) 0.95326(8) 0.0109(2) Uani 1 8 f d . . .
Gd4 Gd 0.90360(6) 0.62227(11) 0.68636(9) 0.0106(2) Uani 1 8 f d . . .
I1 I 0.88974(9) 0.11776(17) 0.17705(15) 0.0136(3) Uani 1 8 f d . . .
I2 I 0.88802(8) 0.64041(13) 0.18311(13) 0.0106(4) Uani 1 8 f d . . .
I3 I 0.81855(9) 0.36568(16) 0.96734(14) 0.0117(3) Uani 1 8 f d . . .
I4 I 0.81855(10) 0.87591(19) 0.96474(15) 0.0162(3) Uani 1 8 f d . . .
I5 I 0.96210(11) 0.12221(17) 0.89105(16) 0.0173(3) Uani 1 8 f d . . .
I6 I 0.74815(10) 0.8804(2) 0.25386(15) 0.0173(3) Uani 1 8 f d . . .
Ge Ge 0.96558(14) 0.6234(2) 0.8921(2) 0.0039(4) Uani 1 8 f d . . .

loop_
_atom_site_aniso_label
_atom_site_aniso_U_11
_atom_site_aniso_U_22
_atom_site_aniso_U_33
_atom_site_aniso_U_23
_atom_site_aniso_U_13
_atom_site_aniso_U_12
Gd1 0.0115(4) 0.0093(6) 0.0121(6) 0.0009(5) 0.0022(4) -0.0002(5)
Gd2 0.0120(5) 0.0094(5) 0.0108(7) -0.0001(5) 0.0005(5) 0.0007(5)
Gd3 0.0103(5) 0.0120(5) 0.0109(5) -0.0003(5) 0.0032(4) -0.0003(5)
Gd4 0.0112(5) 0.0112(5) 0.0095(5) -0.0010(5) 0.0012(4) -0.0017(5)
I1 0.0134(7) 0.0131(7) 0.0140(8) -0.0019(8) 0.0013(6) -0.0008(8)
I2 0.0117(7) 0.0117(8) 0.0083(8) -0.0017(7) 0.0006(6) 0.0011(6)
I3 0.0135(7) 0.0079(7) 0.0134(8) -0.0002(7) 0.0004(6) -0.0028(7)
I4 0.0125(7) 0.0127(6) 0.0255(9) -0.0001(8) 0.0103(6) 0.0021(7)
I5 0.0260(7) 0.0106(6) 0.0138(7) 0.0008(9) -0.0027(6) -0.0036(9)
I6 0.0112(6) 0.0274(9) 0.0130(8) 0.0002(7) 0.0011(5) -0.0006(7)
Ge 0.0064(8) 0.0013(8) 0.0040(9) 0.0008(10) 0.0007(7) 0.0002(11)

loop_
_atom_type_symbol
_atom_type_description
_atom_type_scat_dispersion_real
_atom_type_scat_dispersion_imag
_atom_type_scat_source
Ge Ge 0.1547 1.8001 'International Tables Vol C Tables 4.2.6.8 and 6.1.1.4'
I I -0.4742 1.8119 'International Tables Vol C Tables 4.2.6.8 and 6.1.1.4'
Gd Gd -0.1653 3.9035 'International Tables Vol C Tables 4.2.6.8 and 6.1.1.4'

loop_
_geom_angle_atom_site_label_1
_geom_angle_atom_site_label_2
_geom_angle_atom_site_label_3
_geom_angle
_geom_angle_site_symmetry_1
_geom_angle_site_symmetry_3
_geom_angle_publ_flag
Ge Gd1 I5 95.50(8) 5_666 1_454 ?
Ge Gd1 I1 95.75(7) 5_666 1_455 ?
I5 Gd1 I1 87.73(7) 1_454 1_455 ?
Ge Gd1 I1 95.95(8) 5_666 2_655 ?
I5 Gd1 I1 168.54(8) 1_454 2_655 ?
I1 Gd1 I1 91.56(6) 1_455 2_655 ?
Ge Gd1 I4 95.24(7) 5_666 5_666 ?
I5 Gd1 I4 91.23(6) 1_454 5_666 ?
I1 Gd1 I4 169.01(7) 1_455 5_666 ?
I1 Gd1 I4 87.29(6) 2_655 5_666 ?
Ge Gd1 I5 178.91(8) 5_666 5_656 ?
I5 Gd1 I5 85.59(6) 1_454 5_656 ?
I1 Gd1 I5 84.41(6) 1_455 5_656 ?
I1 Gd1 I5 82.96(6) 2_655 5_656 ?
I4 Gd1 I5 84.60(6) 5_666 5_656 ?
Ge Gd1 Gd3 45.31(6) 5_666 5_666 ?
I5 Gd1 Gd3 95.84(5) 1_454 5_666 ?
I1 Gd1 Gd3 141.05(6) 1_455 5_666 ?
I1 Gd1 Gd3 91.91(5) 2_655 5_666 ?
I4 Gd1 Gd3 49.94(5) 5_666 5_666 ?
I5 Gd1 Gd3 134.51(6) 5_656 5_666 ?
Ge Gd1 Gd4 45.32(6) 5_666 6_465 ?
I5 Gd1 Gd4 95.21(6) 1_454 6_465 ?
I1 Gd1 Gd4 50.54(5) 1_455 6_465 ?
I1 Gd1 Gd4 93.15(5) 2_655 6_465 ?
I4 Gd1 Gd4 140.44(6) 5_666 6_465 ?
I5 Gd1 Gd4 134.75(6) 5_656 6_465 ?
Gd3 Gd1 Gd4 90.53(4) 5_666 6_465 ?
Ge Gd1 Gd4 45.59(7) 5_666 5_666 ?
I5 Gd1 Gd4 141.01(6) 1_454 5_666 ?
I1 Gd1 Gd4 93.21(5) 1_455 5_666 ?
I1 Gd1 Gd4 50.45(5) 2_655 5_666 ?
I4 Gd1 Gd4 94.47(6) 5_666 5_666 ?
I5 Gd1 Gd4 133.33(6) 5_656 5_666 ?
Gd3 Gd1 Gd4 60.58(3) 5_666 5_666 ?
Gd4 Gd1 Gd4 57.70(4) 6_465 5_666 ?
Ge Gd1 Gd2 44.48(7) 5_666 5_565 ?
I5 Gd1 Gd2 51.03(5) 1_454 5_565 ?
I1 Gd1 Gd2 93.50(5) 1_455 5_565 ?
I1 Gd1 Gd2 140.41(6) 2_655 5_565 ?
I4 Gd1 Gd2 94.34(5) 5_666 5_565 ?
I5 Gd1 Gd2 136.61(6) 5_656 5_565 ?
Gd3 Gd1 Gd2 60.96(3) 5_666 5_565 ?
Gd4 Gd1 Gd2 61.48(4) 6_465 5_565 ?
Gd4 Gd1 Gd2 90.05(4) 5_666 5_565 ?
Ge Gd2 Ge 96.27(8) 1_454 5_666 ?
Ge Gd2 I3 93.35(7) 1_454 5_666 ?
Ge Gd2 I3 95.15(7) 5_666 5_666 ?
Ge Gd2 I2 93.21(7) 1_454 1_455 ?
Ge Gd2 I2 94.95(7) 5_666 1_455 ?
I3 Gd2 I2 167.28(7) 5_666 1_455 ?
Ge Gd2 I5 91.58(7) 1_454 5_666 ?
Ge Gd2 I5 172.14(7) 5_666 5_666 ?
I3 Gd2 I5 84.71(6) 5_666 5_666 ?
I2 Gd2 I5 84.23(6) 1_455 5_666 ?
Ge Gd2 I2 171.40(8) 1_454 2_655 ?
Ge Gd2 I2 92.05(8) 5_666 2_655 ?
I3 Gd2 I2 83.72(5) 5_666 2_655 ?
I2 Gd2 I2 88.20(5) 1_455 2_655 ?
I5 Gd2 I2 80.11(6) 5_666 2_655 ?
Ge Gd2 Gd2 48.30(6) 1_454 5_565 ?
Ge Gd2 Gd2 47.97(7) 5_666 5_565 ?
I3 Gd2 Gd2 96.38(5) 5_666 5_565 ?
I2 Gd2 Gd2 96.12(6) 1_455 5_565 ?
I5 Gd2 Gd2 139.88(7) 5_666 5_565 ?
I2 Gd2 Gd2 139.97(7) 2_655 5_565 ?
Ge Gd2 Gd3 95.85(6) 1_454 5_666 ?
Ge Gd2 Gd3 45.04(6) 5_666 5_666 ?
I3 Gd2 Gd3 50.14(4) 5_666 5_666 ?
I2 Gd2 Gd3 139.67(6) 1_455 5_666 ?
I5 Gd2 Gd3 134.50(5) 5_666 5_666 ?
I2 Gd2 Gd3 88.49(4) 2_655 5_666 ?
Gd2 Gd2 Gd3 62.96(4) 5_565 5_666 ?
Ge Gd2 Gd1 43.32(6) 1_454 5_565 ?
Ge Gd2 Gd1 139.58(7) 5_666 5_565 ?
I3 Gd2 Gd1 89.45(5) 5_666 5_565 ?
I2 Gd2 Gd1 87.87(5) 1_455 5_565 ?
I5 Gd2 Gd1 48.26(5) 5_666 5_565 ?
I2 Gd2 Gd1 128.36(6) 2_655 5_565 ?
Gd2 Gd2 Gd1 91.62(4) 5_565 5_565 ?
Gd3 Gd2 Gd1 124.35(3) 5_666 5_565 ?
Ge Gd2 Gd4 96.35(7) 1_454 6_465 ?
Ge Gd2 Gd4 44.64(6) 5_666 6_465 ?
I3 Gd2 Gd4 139.38(6) 5_666 6_465 ?
I2 Gd2 Gd4 50.31(4) 1_455 6_465 ?
I5 Gd2 Gd4 134.11(5) 5_666 6_465 ?
I2 Gd2 Gd4 91.09(4) 2_655 6_465 ?
Gd2 Gd2 Gd4 63.14(4) 5_565 6_465 ?
Gd3 Gd2 Gd4 89.59(4) 5_666 6_465 ?
Gd1 Gd2 Gd4 123.58(4) 5_565 6_465 ?
Ge Gd3 I6 95.89(7) . 7_666 ?
Ge Gd3 I4 95.12(7) . . ?
I6 Gd3 I4 91.21(7) 7_666 . ?
Ge Gd3 I3 96.20(7) . . ?
I6 Gd3 I3 90.80(7) 7_666 . ?
I4 Gd3 I3 168.24(5) . . ?
Ge Gd3 I2 94.25(7) . 1_556 ?
I6 Gd3 I2 169.21(6) 7_666 1_556 ?
I4 Gd3 I2 84.20(6) . 1_556 ?
I3 Gd3 I2 91.78(6) . 1_556 ?
Ge Gd3 I4 176.83(9) . 7_667 ?
I6 Gd3 I4 87.14(6) 7_666 7_667 ?
I4 Gd3 I4 83.87(6) . 7_667 ?
I3 Gd3 I4 84.66(6) . 7_667 ?
I2 Gd3 I4 82.67(6) 1_556 7_667 ?
Ge Gd3 Gd1 44.73(6) . 5_666 ?
I6 Gd3 Gd1 94.68(6) 7_666 5_666 ?
I4 Gd3 Gd1 50.40(4) . 5_666 ?
I3 Gd3 Gd1 140.88(5) . 5_666 ?
I2 Gd3 Gd1 89.92(5) 1_556 5_666 ?
I4 Gd3 Gd1 134.23(6) 7_667 5_666 ?
Ge Gd3 Gd2 45.98(6) . 5_666 ?
I6 Gd3 Gd2 96.53(6) 7_666 5_666 ?
I4 Gd3 Gd2 140.84(5) . 5_666 ?
I3 Gd3 Gd2 50.25(4) . 5_666 ?
I2 Gd3 Gd2 93.17(4) 1_556 5_666 ?
I4 Gd3 Gd2 134.68(6) 7_667 5_666 ?
Gd1 Gd3 Gd2 90.63(3) 5_666 5_666 ?
Ge Gd3 Gd4 45.53(7) . . ?
I6 Gd3 Gd4 50.36(4) 7_666 . ?
I4 Gd3 Gd4 94.71(5) . . ?
I3 Gd3 Gd4 95.49(5) . . ?
I2 Gd3 Gd4 139.63(5) 1_556 . ?
I4 Gd3 Gd4 137.49(6) 7_667 . ?
Gd1 Gd3 Gd4 60.46(3) 5_666 . ?
Gd2 Gd3 Gd4 62.94(3) 5_666 . ?
Ge Gd4 Ge 94.78(8) 2_756 . ?
Ge Gd4 I6 173.23(9) 2_756 7_666 ?
Ge Gd4 I6 91.98(7) . 7_666 ?
Ge Gd4 I1 93.14(7) 2_756 6_566 ?
Ge Gd4 I1 93.22(7) . 6_566 ?
I6 Gd4 I1 86.77(7) 7_666 6_566 ?
Ge Gd4 I2 94.91(7) 2_756 6_566 ?
Ge Gd4 I2 92.55(7) . 6_566 ?
I6 Gd4 I2 84.47(7) 7_666 6_566 ?
I1 Gd4 I2 169.67(5) 6_566 6_566 ?
Ge Gd4 I3 91.54(7) 2_756 6_565 ?
Ge Gd4 I3 173.04(8) . 6_565 ?
I6 Gd4 I3 81.72(6) 7_666 6_565 ?
I1 Gd4 I3 83.52(6) 6_566 6_565 ?
I2 Gd4 I3 89.80(6) 6_566 6_565 ?
Ge Gd4 Gd4 47.57(7) 2_756 2_756 ?
Ge Gd4 Gd4 47.22(6) . 2_756 ?
I6 Gd4 Gd4 139.19(6) 7_666 2_756 ?
I1 Gd4 Gd4 95.09(4) 6_566 2_756 ?
I2 Gd4 Gd4 95.11(4) 6_566 2_756 ?
I3 Gd4 Gd4 139.05(6) 6_565 2_756 ?
Ge Gd4 Gd1 43.93(6) 2_756 6_666 ?
Ge Gd4 Gd1 93.40(7) . 6_666 ?
I6 Gd4 Gd1 135.96(7) 7_666 6_666 ?
I1 Gd4 Gd1 49.31(4) 6_566 6_666 ?
I2 Gd4 Gd1 138.76(5) 6_566 6_666 ?
I3 Gd4 Gd1 89.14(5) 6_565 6_666 ?
Gd4 Gd4 Gd1 61.20(3) 2_756 6_666 ?
Ge Gd4 Gd1 93.56(7) 2_756 5_666 ?
Ge Gd4 Gd1 43.87(6) . 5_666 ?
I6 Gd4 Gd1 91.52(6) 7_666 5_666 ?
I1 Gd4 Gd1 49.43(5) 6_566 5_666 ?
I2 Gd4 Gd1 136.17(5) 6_566 5_666 ?
I3 Gd4 Gd1 132.85(6) 6_565 5_666 ?
Gd4 Gd4 Gd1 61.09(3) 2_756 5_666 ?
Gd1 Gd4 Gd1 64.11(4) 6_666 5_666 ?
Ge Gd4 Gd3 139.15(7) 2_756 . ?
Ge Gd4 Gd3 44.37(6) . . ?
I6 Gd4 Gd3 47.61(4) 7_666 . ?
I1 Gd4 Gd3 90.00(5) 6_566 . ?
I2 Gd4 Gd3 88.14(5) 6_566 . ?
I3 Gd4 Gd3 129.25(5) 6_565 . ?
Gd4 Gd4 Gd3 91.59(5) 2_756 . ?
Gd1 Gd4 Gd3 123.05(5) 6_666 . ?
Gd1 Gd4 Gd3 58.96(3) 5_666 . ?
Ge Gd4 Gd2 44.72(6) 2_756 6_666 ?
Ge Gd4 Gd2 96.26(7) . 6_666 ?
I6 Gd4 Gd2 134.11(7) 7_666 6_666 ?
I1 Gd4 Gd2 137.34(4) 6_566 6_666 ?
I2 Gd4 Gd2 50.20(4) 6_566 6_666 ?
I3 Gd4 Gd2 90.28(4) 6_565 6_666 ?
Gd4 Gd4 Gd2 63.42(3) 2_756 6_666 ?
Gd1 Gd4 Gd2 88.58(3) 6_666 6_666 ?
Gd1 Gd4 Gd2 124.50(4) 5_666 6_666 ?
Gd3 Gd4 Gd2 124.68(4) . 6_666 ?
Gd1 I1 Gd1 87.10(6) 1_655 2_655 ?
Gd1 I1 Gd4 80.15(6) 1_655 6_565 ?
Gd1 I1 Gd4 80.12(6) 2_655 6_565 ?
Gd3 I2 Gd2 79.96(5) 1_554 1_655 ?
Gd3 I2 Gd4 87.83(6) 1_554 6_565 ?
Gd2 I2 Gd4 79.49(5) 1_655 6_565 ?
Gd3 I2 Gd2 166.94(7) 1_554 2_655 ?
Gd2 I2 Gd2 90.59(5) 1_655 2_655 ?
Gd4 I2 Gd2 81.55(5) 6_565 2_655 ?
Gd3 I3 Gd2 79.61(5) . 5_666 ?
Gd3 I3 Gd4 88.65(6) . 6_566 ?
Gd2 I3 Gd4 81.93(5) 5_666 6_566 ?
Gd3 I4 Gd1 79.65(5) . 5_666 ?
Gd3 I4 Gd3 96.13(6) . 7_667 ?
Gd1 I4 Gd3 175.31(9) 5_666 7_667 ?
Gd1 I5 Gd2 80.70(6) 1_656 5_666 ?
Gd1 I5 Gd1 94.41(6) 1_656 5_656 ?
Gd2 I5 Gd1 175.03(8) 5_666 5_656 ?
Gd3 I6 Gd4 82.02(6) 7_666 7_666 ?
Gd1 Ge Gd3 89.96(8) 5_666 . ?
Gd1 Ge Gd2 92.20(9) 5_666 1_656 ?
Gd3 Ge Gd2 91.89(9) . 1_656 ?
Gd1 Ge Gd4 90.75(8) 5_666 2_756 ?
Gd3 Ge Gd4 175.27(12) . 2_756 ?
Gd2 Ge Gd4 92.75(9) 1_656 2_756 ?
Gd1 Ge Gd2 175.76(12) 5_666 5_666 ?
Gd3 Ge Gd2 88.98(8) . 5_666 ?
Gd2 Ge Gd2 83.73(8) 1_656 5_666 ?
Gd4 Ge Gd2 90.64(8) 2_756 5_666 ?
Gd1 Ge Gd4 90.54(9) 5_666 . ?
Gd3 Ge Gd4 90.10(9) . . ?
Gd2 Ge Gd4 176.61(12) 1_656 . ?
Gd4 Ge Gd4 85.22(8) 2_756 . ?
Gd2 Ge Gd4 93.57(9) 5_666 . ?

loop_
_geom_bond_atom_site_label_1
_geom_bond_atom_site_label_2
_geom_bond_distance
_geom_bond_site_symmetry_2
_geom_bond_publ_flag
Gd1 Ge 2.797(3) 5_666 ?
Gd1 I5 3.080(3) 1_454 ?
Gd1 I1 3.102(2) 1_455 ?
Gd1 I1 3.111(3) 2_655 ?
Gd1 I4 3.113(2) 5_666 ?
Gd1 I5 3.240(2) 5_656 ?
Gd1 Gd3 3.9740(19) 5_666 ?
Gd1 Gd4 4.0308(18) 6_465 ?
Gd1 Gd4 4.0351(19) 5_666 ?
Gd1 Gd2 4.073(2) 5_565 ?
Gd2 Ge 2.856(3) 1_454 ?
Gd2 Ge 2.871(3) 5_666 ?
Gd2 I3 3.120(2) 5_666 ?
Gd2 I2 3.1875(18) 1_455 ?
Gd2 I5 3.209(3) 5_666 ?
Gd2 I2 3.228(2) 2_655 ?
Gd2 Gd2 3.822(3) 5_565 ?
Gd2 Gd3 3.9917(18) 5_666 ?
Gd2 Gd1 4.073(2) 5_565 ?
Gd2 Gd4 4.0792(17) 6_465 ?
Gd3 Ge 2.825(3) . ?
Gd3 I6 3.013(2) 7_666 ?
Gd3 I4 3.092(3) . ?
Gd3 I3 3.115(2) . ?
Gd3 I2 3.167(2) 1_556 ?
Gd3 I4 3.2320(19) 7_667 ?
Gd3 Gd1 3.9740(19) 5_666 ?
Gd3 Gd2 3.9917(18) 5_666 ?
Gd3 Gd4 4.0397(18) . ?
Gd4 Ge 2.867(3) 2_756 ?
Gd4 Ge 2.883(3) . ?
Gd4 I6 3.141(2) 7_666 ?
Gd4 I1 3.158(3) 6_566 ?
Gd4 I2 3.193(2) 6_566 ?
Gd4 I3 3.197(2) 6_565 ?
Gd4 Gd4 3.892(3) 2_756 ?
Gd4 Gd1 4.0309(18) 6_666 ?
Gd4 Gd1 4.0351(19) 5_666 ?
Gd4 Gd2 4.0792(17) 6_666 ?
I1 Gd1 3.102(2) 1_655 ?
I1 Gd1 3.111(3) 2_655 ?
I1 Gd4 3.158(3) 6_565 ?
I2 Gd3 3.167(2) 1_554 ?
I2 Gd2 3.1875(19) 1_655 ?
I2 Gd4 3.193(2) 6_565 ?
I2 Gd2 3.228(2) 2_655 ?
I3 Gd2 3.120(2) 5_666 ?
I3 Gd4 3.197(2) 6_566 ?
I4 Gd1 3.113(2) 5_666 ?
I4 Gd3 3.2320(19) 7_667 ?
I5 Gd1 3.080(3) 1_656 ?
I5 Gd2 3.209(3) 5_666 ?
I5 Gd1 3.240(2) 5_656 ?
I6 Gd3 3.013(2) 7_666 ?
I6 Gd4 3.141(2) 7_666 ?
Ge Gd1 2.797(3) 5_666 ?
Ge Gd2 2.856(3) 1_656 ?
Ge Gd4 2.867(3) 2_756 ?
Ge Gd2 2.871(3) 5_666 ?
